data_2222644
loop_
_publ_author_name
'Yu, Ai-Guo'
'Zhang, Ming'
'Yang, Guang-Di'
'Ye, Ling'
'Ma, Yu-Guang'

_publ_section_title
;
 {Bis[2-(diphenylphosphino)phenyl]
 ether-\k^2^<i>P</i>:<i>P</i>'}(dimethyl
 2,2'-biphenyl-4,4'-dicarboxylate-\k^2^<i>N</i>:<i>N</i>')copper(I)
 hexafluoridophosphate acetonitrile solvate
;
_journal_coeditor_code CV2564
_journal_issue 8
_journal_name_full 'Acta Crystallographica Section E'
_journal_page_first m875
_journal_paper_doi 10.1107/S1600536809024982
_journal_volume 65
_journal_year 2009
_chemical_formula_iupac '[Cu (C14 H12 N2 O4) (C36 H28 O P2)] P F6, C2 H3 N'
_chemical_formula_moiety 'C50 H40 Cu N2 O5 P2 +, P F6 -, C2 H3 N'
_chemical_formula_sum 'C52 H43 Cu F6 N3 O5 P3'
_chemical_formula_weight 1060.34
_chemical_name_systematic
;
{Bis[2-(diphenylphosphino)phenyl] ether-\k^2^<i>P</i>:<i>P</i>'}(dimethyl
2,2'-biphenyl-4,4'-dicarboxylate-\k^2^<i>N</i>:<i>N</i>')copper(I)
hexafluoridophosphate acetonitrile solvate
;
_space_group_IT_number 2
_symmetry_cell_setting triclinic
_symmetry_space_group_name_Hall '-P 1'
_symmetry_space_group_name_H-M 'P -1'
_atom_sites_solution_hydrogens geom
_atom_sites_solution_primary direct
_atom_sites_solution_secondary difmap
_cell_angle_alpha 73.288(5)
_cell_angle_beta 88.410(5)
_cell_angle_gamma 79.863(4)
_cell_formula_units_Z 2
_cell_length_a 10.7163(16)
_cell_length_b 11.9178(12)
_cell_length_c 19.879(4)
_cell_measurement_reflns_used 9613
_cell_measurement_temperature 291(2)
_cell_measurement_theta_max 27.45
_cell_measurement_theta_min 1.07
_cell_volume 2392.9(7)
_computing_cell_refinement 'RAPID-AUTO (Rigaku, 1998)'
_computing_data_collection 'RAPID-AUTO (Rigaku, 1998)'
_computing_data_reduction 'CrystalStructure (Rigaku/MSC & Rigaku, 2002)'
_computing_molecular_graphics 'PLATON (Spek, 2009)'
_computing_publication_material 'SHELXL97 (Sheldrick, 2008)'
_computing_structure_refinement 'SHELXL97 (Sheldrick, 2008)'
_computing_structure_solution 'SHELXS97 (Sheldrick, 2008)'
_diffrn_ambient_temperature 291(2)
_diffrn_measured_fraction_theta_full 0.965
_diffrn_measured_fraction_theta_max 0.965
_diffrn_measurement_device_type 'Rigaku R-AXIS RAPID'
_diffrn_measurement_method \w
_diffrn_radiation_monochromator graphite
_diffrn_radiation_source 'fine-focus sealed tube'
_diffrn_radiation_type MoK\a
_diffrn_radiation_wavelength 0.71069
_diffrn_reflns_av_R_equivalents 0.069
_diffrn_reflns_av_sigmaI/netI 0.1856
_diffrn_reflns_limit_h_max 13
_diffrn_reflns_limit_h_min 0
_diffrn_reflns_limit_k_max 15
_diffrn_reflns_limit_k_min -14
_diffrn_reflns_limit_l_max 25
_diffrn_reflns_limit_l_min -25
_diffrn_reflns_number 20165
_diffrn_reflns_theta_full 27.48
_diffrn_reflns_theta_max 27.48
_diffrn_reflns_theta_min 1.07
_diffrn_standards_decay_% 0
_diffrn_standards_interval_count 0
_diffrn_standards_interval_time 0
_diffrn_standards_number 0
_exptl_absorpt_coefficient_mu 0.632
_exptl_absorpt_correction_T_max 0.9571
_exptl_absorpt_correction_T_min 0.8947
_exptl_absorpt_correction_type multi-scan
_exptl_absorpt_process_details '(ABSCOR; Higashi, 1995)'
_exptl_crystal_colour red
_exptl_crystal_density_diffrn 1.472
_exptl_crystal_density_method 'not measured'
_exptl_crystal_description block
_exptl_crystal_F_000 1088
_exptl_crystal_size_max 0.18
_exptl_crystal_size_mid 0.10
_exptl_crystal_size_min 0.07
_refine_diff_density_max 0.508
_refine_diff_density_min -0.593
_refine_ls_extinction_method none
_refine_ls_goodness_of_fit_ref 0.987
_refine_ls_hydrogen_treatment constr
_refine_ls_matrix_type full
_refine_ls_number_parameters 632
_refine_ls_number_reflns 10580
_refine_ls_number_restraints 0
_refine_ls_restrained_S_all 0.987
_refine_ls_R_factor_all 0.1267
_refine_ls_R_factor_gt 0.0523
_refine_ls_shift/su_max 0.000
_refine_ls_shift/su_mean 0.000
_refine_ls_structure_factor_coef Fsqd
_refine_ls_weighting_details 'calc w=1/[\s^2^(Fo^2^)+(0.0437P)^2^] where P=(Fo^2^+2Fc^2^)/3'
_refine_ls_weighting_scheme calc
_refine_ls_wR_factor_gt 0.0992
_refine_ls_wR_factor_ref 0.1410
_reflns_number_gt 5125
_reflns_number_total 10580
_reflns_threshold_expression I>2\s(I)
_cod_data_source_file cv2564.cif
_cod_data_source_block I
_cod_original_cell_volume 2393.0(6)
_cod_database_code 2222644
_cod_database_fobs_code 2222644

loop_
_symmetry_equiv_pos_as_xyz
'x, y, z'
'-x, -y, -z'

loop_
_atom_site_type_symbol
_atom_site_label
_atom_site_fract_x
_atom_site_fract_y
_atom_site_fract_z
_atom_site_U_iso_or_equiv
_atom_site_adp_type
_atom_site_calc_flag
_atom_site_refinement_flags
_atom_site_occupancy
_atom_site_disorder_assembly
_atom_site_disorder_group
C C51 0.6814(7) 0.7193(6) 0.3887(3) 0.0479(17) Uani d . 1 . .
Cu Cu1 0.06564(6) 0.10575(5) 0.25353(3) 0.02056(16) Uani d . 1 . .
F F1 0.5125(3) 0.6034(3) 0.22930(18) 0.0521(9) Uani d . 1 . .
F F2 0.6796(3) 0.6833(2) 0.17910(15) 0.0407(8) Uani d . 1 . .
F F3 0.7751(3) 0.5018(3) 0.17083(18) 0.0566(10) Uani d . 1 . .
F F4 0.5795(4) 0.5795(3) 0.12452(16) 0.0574(10) Uani d . 1 . .
F F5 0.7092(3) 0.5259(3) 0.27506(15) 0.0486(9) Uani d . 1 . .
F F6 0.6081(3) 0.4229(2) 0.22121(16) 0.0462(9) Uani d . 1 . .
P P1 0.00627(12) 0.06619(10) 0.15539(6) 0.0197(3) Uani d . 1 . .
P P2 0.22917(12) 0.20575(11) 0.23499(6) 0.0197(3) Uani d . 1 . .
P P3 0.64319(14) 0.55331(12) 0.19925(7) 0.0295(3) Uani d . 1 . .
N N1 0.1019(4) -0.0566(3) 0.33146(19) 0.0212(9) Uani d . 1 . .
N N2 -0.0701(4) 0.1398(3) 0.32392(18) 0.0210(9) Uani d . 1 . .
N N3 0.7574(6) 0.7774(5) 0.3895(3) 0.0604(16) Uani d . 1 . .
O O1 0.2117(4) -0.4602(3) 0.5059(2) 0.0562(13) Uani d . 1 . .
O O2 0.0392(4) -0.3704(3) 0.54642(18) 0.0407(10) Uani d . 1 . .
O O3 -0.3613(4) 0.0578(3) 0.52117(18) 0.0419(10) Uani d . 1 . .
O O4 -0.4075(4) 0.2579(3) 0.48518(19) 0.0407(10) Uani d . 1 . .
O O5 0.2759(3) 0.0032(3) 0.16853(15) 0.0213(7) Uani d . 1 . .
C C1 -0.1549(5) 0.2395(4) 0.3183(2) 0.0255(12) Uani d . 1 . .
H H1A -0.1516 0.3044 0.2792 0.031 Uiso calc R 1 . .
C C2 -0.2474(5) 0.2518(4) 0.3673(2) 0.0273(12) Uani d . 1 . .
H H2A -0.3041 0.3228 0.3614 0.033 Uiso calc R 1 . .
C C3 -0.2522(5) 0.1548(4) 0.4253(3) 0.0272(12) Uani d . 1 . .
C C4 -0.1664(5) 0.0515(4) 0.4317(2) 0.0265(12) Uani d . 1 . .
H H4A -0.1694 -0.0144 0.4702 0.032 Uiso calc R 1 . .
C C5 -0.0747(4) 0.0450(4) 0.3809(2) 0.0213(11) Uani d . 1 . .
C C6 0.0201(4) -0.0628(4) 0.3854(2) 0.0217(11) Uani d . 1 . .
C C7 0.0276(5) -0.1665(4) 0.4413(2) 0.0264(12) Uani d . 1 . .
H H7A -0.0276 -0.1695 0.4785 0.032 Uiso calc R 1 . .
C C8 0.1182(5) -0.2651(4) 0.4408(3) 0.0270(12) Uani d . 1 . .
C C9 0.1982(5) -0.2586(4) 0.3845(3) 0.0294(12) Uani d . 1 . .
H H9A 0.2591 -0.3237 0.3828 0.035 Uiso calc R 1 . .
C C10 0.1858(5) -0.1539(4) 0.3314(3) 0.0263(12) Uani d . 1 . .
H H10A 0.2387 -0.1504 0.2932 0.032 Uiso calc R 1 . .
C C11 -0.3490(5) 0.1656(5) 0.4802(3) 0.0305(13) Uani d . 1 . .
C C12 -0.4542(5) 0.0575(5) 0.5763(3) 0.0490(17) Uani d . 1 . .
H H12A -0.4567 -0.0231 0.6032 0.073 Uiso calc R 1 . .
H H12B -0.5363 0.0947 0.5553 0.073 Uiso calc R 1 . .
H H12C -0.4306 0.1006 0.6065 0.073 Uiso calc R 1 . .
C C13 0.1292(5) -0.3773(4) 0.5004(3) 0.0314(13) Uani d . 1 . .
C C14 0.0418(6) -0.4757(5) 0.6060(3) 0.0492(17) Uani d . 1 . .
H H14A -0.0268 -0.4619 0.6363 0.074 Uiso calc R 1 . .
H H14B 0.1209 -0.4926 0.6314 0.074 Uiso calc R 1 . .
H H14C 0.0329 -0.5422 0.5894 0.074 Uiso calc R 1 . .
C C15 -0.1493(4) 0.1290(4) 0.1134(2) 0.0203(10) Uani d . 1 . .
C C16 -0.2012(5) 0.0822(4) 0.0659(3) 0.0271(12) Uani d . 1 . .
H H16A -0.1584 0.0129 0.0575 0.032 Uiso calc R 1 . .
C C17 -0.3145(5) 0.1373(4) 0.0318(3) 0.0302(12) Uani d . 1 . .
H H17A -0.3479 0.1057 0.0001 0.036 Uiso calc R 1 . .
C C18 -0.3800(5) 0.2417(4) 0.0447(3) 0.0261(12) Uani d . 1 . .
H H18A -0.4562 0.2798 0.0208 0.031 Uiso calc R 1 . .
C C19 -0.3319(5) 0.2883(4) 0.0927(3) 0.0247(11) Uani d . 1 . .
H H19A -0.3759 0.3566 0.1019 0.030 Uiso calc R 1 . .
C C20 -0.2162(4) 0.2311(4) 0.1269(2) 0.0206(11) Uani d . 1 . .
H H20A -0.1833 0.2617 0.1593 0.025 Uiso calc R 1 . .
C C21 0.0181(4) -0.0960(4) 0.1721(2) 0.0212(11) Uani d . 1 . .
C C22 -0.0564(5) -0.1527(4) 0.2250(3) 0.0274(12) Uani d . 1 . .
H H22A -0.1118 -0.1081 0.2483 0.033 Uiso calc R 1 . .
C C23 -0.0490(5) -0.2751(4) 0.2433(3) 0.0305(13) Uani d . 1 . .
H H23A -0.1009 -0.3120 0.2778 0.037 Uiso calc R 1 . .
C C24 0.0349(5) -0.3415(4) 0.2104(3) 0.0351(14) Uani d . 1 . .
H H24A 0.0398 -0.4236 0.2230 0.042 Uiso calc R 1 . .
C C25 0.1122(5) -0.2881(4) 0.1590(3) 0.0338(13) Uani d . 1 . .
H H25A 0.1704 -0.3339 0.1377 0.041 Uiso calc R 1 . .
C C26 0.1023(5) -0.1651(4) 0.1394(3) 0.0264(12) Uani d . 1 . .
H H26A 0.1526 -0.1286 0.1039 0.032 Uiso calc R 1 . .
C C27 0.1159(5) 0.1071(4) 0.0842(2) 0.0198(11) Uani d . 1 . .
C C28 0.0783(5) 0.1778(4) 0.0161(2) 0.0210(11) Uani d . 1 . .
H H28A -0.0072 0.2015 0.0034 0.025 Uiso calc R 1 . .
C C29 0.1711(5) 0.2126(4) -0.0326(2) 0.0256(12) Uani d . 1 . .
H H29A 0.1464 0.2599 -0.0779 0.031 Uiso calc R 1 . .
C C30 0.2969(5) 0.1785(4) -0.0150(3) 0.0294(12) Uani d . 1 . .
H H30A 0.3569 0.2026 -0.0483 0.035 Uiso calc R 1 . .
C C31 0.3356(5) 0.1087(4) 0.0516(2) 0.0224(11) Uani d . 1 . .
H H31A 0.4214 0.0848 0.0637 0.027 Uiso calc R 1 . .
C C32 0.2443(4) 0.0747(4) 0.1003(2) 0.0187(10) Uani d . 1 . .
C C33 0.3828(4) 0.1127(4) 0.2280(2) 0.0203(11) Uani d . 1 . .
C C34 0.3867(4) 0.0176(4) 0.1984(2) 0.0212(11) Uani d . 1 . .
C C35 0.4954(5) -0.0657(4) 0.2003(3) 0.0290(12) Uani d . 1 . .
H H35A 0.4948 -0.1295 0.1823 0.035 Uiso calc R 1 . .
C C36 0.6040(5) -0.0515(5) 0.2294(3) 0.0333(13) Uani d . 1 . .
H H36A 0.6776 -0.1069 0.2311 0.040 Uiso calc R 1 . .
C C37 0.6069(5) 0.0432(4) 0.2564(3) 0.0302(12) Uani d . 1 . .
H H37A 0.6824 0.0524 0.2743 0.036 Uiso calc R 1 . .
C C38 0.4964(5) 0.1241(4) 0.2564(2) 0.0250(11) Uani d . 1 . .
H H38A 0.4980 0.1865 0.2756 0.030 Uiso calc R 1 . .
C C39 0.2108(5) 0.3287(4) 0.1550(2) 0.0213(11) Uani d . 1 . .
C C40 0.3114(5) 0.3613(4) 0.1123(3) 0.0315(13) Uani d . 1 . .
H H40A 0.3930 0.3185 0.1238 0.038 Uiso calc R 1 . .
C C41 0.2893(5) 0.4575(4) 0.0528(3) 0.0365(14) Uani d . 1 . .
H H41A 0.3562 0.4788 0.0240 0.044 Uiso calc R 1 . .
C C42 0.1698(5) 0.5215(4) 0.0363(3) 0.0351(14) Uani d . 1 . .
H H42A 0.1561 0.5863 -0.0038 0.042 Uiso calc R 1 . .
C C43 0.0689(5) 0.4908(4) 0.0784(3) 0.0288(12) Uani d . 1 . .
H H43A -0.0121 0.5350 0.0669 0.035 Uiso calc R 1 . .
C C44 0.0894(5) 0.3943(4) 0.1376(2) 0.0228(11) Uani d . 1 . .
H H44A 0.0219 0.3731 0.1660 0.027 Uiso calc R 1 . .
C C45 0.2621(4) 0.2768(4) 0.3017(2) 0.0213(11) Uani d . 1 . .
C C46 0.3170(5) 0.3784(4) 0.2882(3) 0.0322(13) Uani d . 1 . .
H H46A 0.3342 0.4174 0.2421 0.039 Uiso calc R 1 . .
C C47 0.3466(5) 0.4232(5) 0.3421(3) 0.0371(14) Uani d . 1 . .
H H47A 0.3832 0.4912 0.3317 0.044 Uiso calc R 1 . .
C C48 0.3217(5) 0.3667(5) 0.4107(3) 0.0353(13) Uani d . 1 . .
H H48A 0.3416 0.3958 0.4470 0.042 Uiso calc R 1 . .
C C49 0.2667(5) 0.2661(5) 0.4247(3) 0.0356(13) Uani d . 1 . .
H H49A 0.2487 0.2281 0.4708 0.043 Uiso calc R 1 . .
C C50 0.2382(5) 0.2212(4) 0.3718(3) 0.0292(12) Uani d . 1 . .
H H50A 0.2024 0.1527 0.3828 0.035 Uiso calc R 1 . .
C C52 0.5815(6) 0.6510(6) 0.3872(3) 0.0615(19) Uani d . 1 . .
H H52A 0.5195 0.6627 0.4215 0.092 Uiso calc R 1 . .
H H52B 0.6176 0.5680 0.3979 0.092 Uiso calc R 1 . .
H H52C 0.5417 0.6773 0.3414 0.092 Uiso calc R 1 . .

loop_
_atom_site_aniso_label
_atom_site_aniso_U_11
_atom_site_aniso_U_22
_atom_site_aniso_U_33
_atom_site_aniso_U_12
_atom_site_aniso_U_13
_atom_site_aniso_U_23
C51 0.045(4) 0.065(5) 0.028(3) 0.016(4) 0.001(3) -0.020(3)
Cu1 0.0201(3) 0.0210(3) 0.0187(3) -0.0018(3) 0.0035(3) -0.0041(3)
F1 0.039(2) 0.050(2) 0.064(2) 0.0011(17) 0.0155(18) -0.0172(18)
F2 0.051(2) 0.0241(15) 0.0433(19) -0.0080(15) 0.0036(16) -0.0033(14)
F3 0.050(2) 0.049(2) 0.073(3) -0.0006(17) 0.026(2) -0.0271(19)
F4 0.085(3) 0.050(2) 0.0334(19) -0.011(2) -0.0143(19) -0.0051(16)
F5 0.068(3) 0.0371(17) 0.0332(18) 0.0031(17) -0.0140(17) -0.0039(15)
F6 0.058(2) 0.0294(16) 0.051(2) -0.0155(16) 0.0066(18) -0.0073(15)
P1 0.0176(7) 0.0206(6) 0.0192(6) -0.0010(5) 0.0022(5) -0.0050(5)
P2 0.0185(7) 0.0219(6) 0.0180(6) -0.0022(5) 0.0019(5) -0.0057(5)
P3 0.0339(9) 0.0251(7) 0.0272(7) -0.0016(6) 0.0035(7) -0.0061(6)
N1 0.019(2) 0.023(2) 0.017(2) 0.0035(18) 0.0004(17) -0.0040(17)
N2 0.022(2) 0.020(2) 0.017(2) -0.0009(18) 0.0035(18) -0.0023(17)
N3 0.056(4) 0.068(4) 0.042(3) 0.013(3) -0.001(3) -0.006(3)
O1 0.079(4) 0.028(2) 0.042(2) 0.025(2) 0.007(2) 0.0002(19)
O2 0.038(2) 0.032(2) 0.033(2) 0.0030(18) 0.0040(19) 0.0133(18)
O3 0.045(3) 0.037(2) 0.031(2) 0.0039(19) 0.0225(19) 0.0013(18)
O4 0.043(3) 0.036(2) 0.035(2) 0.0113(19) 0.0118(19) -0.0103(18)
O5 0.0191(19) 0.0252(17) 0.0189(17) -0.0047(15) 0.0013(15) -0.0048(15)
C1 0.028(3) 0.022(3) 0.021(3) 0.001(2) 0.001(2) -0.001(2)
C2 0.026(3) 0.023(3) 0.026(3) 0.008(2) 0.000(2) -0.004(2)
C3 0.030(3) 0.028(3) 0.025(3) -0.004(2) 0.009(2) -0.012(2)
C4 0.026(3) 0.028(3) 0.020(3) 0.000(2) 0.002(2) -0.001(2)
C5 0.020(3) 0.023(2) 0.019(2) -0.001(2) 0.000(2) -0.005(2)
C6 0.022(3) 0.021(2) 0.022(3) -0.004(2) 0.001(2) -0.005(2)
C7 0.033(3) 0.027(3) 0.015(2) -0.003(2) 0.003(2) -0.001(2)
C8 0.029(3) 0.023(3) 0.024(3) 0.005(2) -0.008(2) -0.003(2)
C9 0.031(3) 0.018(2) 0.031(3) 0.008(2) -0.001(3) -0.002(2)
C10 0.023(3) 0.028(3) 0.026(3) 0.002(2) 0.004(2) -0.009(2)
C11 0.025(3) 0.039(3) 0.025(3) -0.002(3) 0.004(2) -0.008(3)
C12 0.040(4) 0.058(4) 0.036(3) 0.003(3) 0.023(3) -0.002(3)
C13 0.041(4) 0.028(3) 0.026(3) -0.007(3) -0.003(3) -0.008(2)
C14 0.054(4) 0.042(3) 0.034(3) -0.004(3) 0.002(3) 0.015(3)
C15 0.020(3) 0.019(2) 0.018(2) -0.003(2) 0.004(2) -0.001(2)
C16 0.021(3) 0.030(3) 0.034(3) -0.001(2) 0.003(2) -0.018(2)
C17 0.023(3) 0.040(3) 0.034(3) -0.008(3) -0.003(2) -0.019(3)
C18 0.012(3) 0.034(3) 0.033(3) -0.003(2) 0.000(2) -0.010(2)
C19 0.019(3) 0.018(2) 0.033(3) 0.000(2) 0.003(2) -0.003(2)
C20 0.021(3) 0.020(2) 0.021(2) -0.005(2) 0.001(2) -0.006(2)
C21 0.021(3) 0.019(2) 0.023(3) -0.002(2) -0.003(2) -0.005(2)
C22 0.024(3) 0.027(3) 0.032(3) -0.004(2) 0.006(2) -0.009(2)
C23 0.038(3) 0.022(3) 0.028(3) -0.011(2) 0.001(3) 0.000(2)
C24 0.048(4) 0.020(3) 0.036(3) -0.009(3) -0.002(3) -0.004(2)
C25 0.041(4) 0.025(3) 0.037(3) -0.001(3) 0.003(3) -0.016(3)
C26 0.028(3) 0.028(3) 0.027(3) -0.007(2) 0.007(2) -0.012(2)
C27 0.027(3) 0.012(2) 0.020(2) -0.001(2) 0.003(2) -0.007(2)
C28 0.019(3) 0.023(2) 0.022(3) -0.003(2) 0.000(2) -0.008(2)
C29 0.033(3) 0.023(3) 0.018(2) -0.003(2) 0.002(2) -0.004(2)
C30 0.031(3) 0.031(3) 0.027(3) -0.011(2) 0.013(3) -0.008(2)
C31 0.017(3) 0.027(3) 0.023(3) -0.004(2) 0.001(2) -0.008(2)
C32 0.020(3) 0.018(2) 0.017(2) -0.003(2) 0.000(2) -0.003(2)
C33 0.017(3) 0.021(2) 0.019(2) -0.001(2) 0.001(2) -0.002(2)
C34 0.020(3) 0.022(2) 0.018(2) -0.004(2) 0.002(2) 0.000(2)
C35 0.024(3) 0.029(3) 0.034(3) 0.002(2) 0.002(2) -0.013(2)
C36 0.021(3) 0.035(3) 0.039(3) 0.004(2) -0.001(3) -0.008(3)
C37 0.015(3) 0.042(3) 0.030(3) -0.001(2) -0.006(2) -0.006(3)
C38 0.028(3) 0.025(3) 0.021(3) -0.008(2) 0.004(2) -0.004(2)
C39 0.025(3) 0.020(2) 0.021(2) -0.004(2) 0.002(2) -0.008(2)
C40 0.026(3) 0.028(3) 0.030(3) 0.005(2) 0.006(2) 0.003(2)
C41 0.035(4) 0.027(3) 0.039(3) -0.001(3) 0.010(3) -0.001(3)
C42 0.050(4) 0.023(3) 0.028(3) -0.005(3) 0.001(3) -0.002(2)
C43 0.025(3) 0.021(3) 0.036(3) 0.004(2) -0.010(3) -0.005(2)
C44 0.020(3) 0.023(2) 0.026(3) -0.004(2) 0.000(2) -0.007(2)
C45 0.016(3) 0.025(3) 0.023(3) -0.001(2) 0.000(2) -0.009(2)
C46 0.034(3) 0.033(3) 0.032(3) -0.008(3) 0.006(3) -0.011(3)
C47 0.043(4) 0.033(3) 0.039(3) -0.009(3) 0.003(3) -0.013(3)
C48 0.036(3) 0.042(3) 0.034(3) 0.000(3) -0.006(3) -0.022(3)
C49 0.035(3) 0.045(3) 0.028(3) -0.001(3) 0.001(3) -0.016(3)
C50 0.030(3) 0.029(3) 0.029(3) -0.006(2) 0.002(2) -0.009(2)
C52 0.044(4) 0.085(5) 0.057(4) 0.011(4) -0.006(4) -0.034(4)

loop_
_atom_type_symbol
_atom_type_description
_atom_type_scat_dispersion_real
_atom_type_scat_dispersion_imag
_atom_type_scat_source
C C 0.0033 0.0016 'International Tables Vol C Tables 4.2.6.8 and 6.1.1.4'
H H 0.0000 0.0000 'International Tables Vol C Tables 4.2.6.8 and 6.1.1.4'
Cu Cu 0.3201 1.2651 'International Tables Vol C Tables 4.2.6.8 and 6.1.1.4'
P P 0.1023 0.0942 'International Tables Vol C Tables 4.2.6.8 and 6.1.1.4'
F F 0.0171 0.0103 'International Tables Vol C Tables 4.2.6.8 and 6.1.1.4'
N N 0.0061 0.0033 'International Tables Vol C Tables 4.2.6.8 and 6.1.1.4'
O O 0.0106 0.0060 'International Tables Vol C Tables 4.2.6.8 and 6.1.1.4'

loop_
_geom_angle_atom_site_label_1
_geom_angle_atom_site_label_2
_geom_angle_atom_site_label_3
_geom_angle_site_symmetry_1
_geom_angle_site_symmetry_3
_geom_angle
_geom_angle_publ_flag
N3 C51 C52 . . 177.5(7) ?
N2 Cu1 N1 . . 80.69(14) ?
N2 Cu1 P2 . . 118.87(11) ?
N1 Cu1 P2 . . 113.94(11) ?
N2 Cu1 P1 . . 119.29(12) ?
N1 Cu1 P1 . . 106.56(11) ?
P2 Cu1 P1 . . 112.38(5) ?
C15 P1 C27 . . 103.6(2) ?
C15 P1 C21 . . 104.4(2) ?
C27 P1 C21 . . 104.0(2) ?
C15 P1 Cu1 . . 122.05(16) ?
C27 P1 Cu1 . . 111.41(16) ?
C21 P1 Cu1 . . 109.74(16) ?
C39 P2 C45 . . 102.6(2) ?
C39 P2 C33 . . 105.4(2) ?
C45 P2 C33 . . 103.0(2) ?
C39 P2 Cu1 . . 113.39(16) ?
C45 P2 Cu1 . . 117.33(15) ?
C33 P2 Cu1 . . 113.64(15) ?
F4 P3 F1 . . 91.1(2) ?
F4 P3 F3 . . 90.0(2) ?
F1 P3 F3 . . 178.8(2) ?
F4 P3 F6 . . 90.00(18) ?
F1 P3 F6 . . 90.30(18) ?
F3 P3 F6 . . 89.34(17) ?
F4 P3 F2 . . 91.34(18) ?
F1 P3 F2 . . 89.61(17) ?
F3 P3 F2 . . 90.72(17) ?
F6 P3 F2 . . 178.66(19) ?
F4 P3 F5 . . 179.4(2) ?
F1 P3 F5 . . 89.45(19) ?
F3 P3 F5 . . 89.4(2) ?
F6 P3 F5 . . 89.90(17) ?
F2 P3 F5 . . 88.76(17) ?
C10 N1 C6 . . 118.5(4) ?
C10 N1 Cu1 . . 128.4(3) ?
C6 N1 Cu1 . . 112.9(3) ?
C1 N2 C5 . . 118.2(4) ?
C1 N2 Cu1 . . 128.3(3) ?
C5 N2 Cu1 . . 113.4(3) ?
C13 O2 C14 . . 115.8(4) ?
C11 O3 C12 . . 115.0(4) ?
C32 O5 C34 . . 116.3(3) ?
N2 C1 C2 . . 123.9(4) ?
N2 C1 H1A . . 118.0 ?
C2 C1 H1A . . 118.0 ?
C3 C2 C1 . . 117.8(4) ?
C3 C2 H2A . . 121.1 ?
C1 C2 H2A . . 121.1 ?
C4 C3 C2 . . 119.0(4) ?
C4 C3 C11 . . 121.7(4) ?
C2 C3 C11 . . 119.3(5) ?
C3 C4 C5 . . 120.5(4) ?
C3 C4 H4A . . 119.7 ?
C5 C4 H4A . . 119.7 ?
N2 C5 C4 . . 120.5(4) ?
N2 C5 C6 . . 116.6(4) ?
C4 C5 C6 . . 122.9(4) ?
N1 C6 C7 . . 120.8(4) ?
N1 C6 C5 . . 116.2(4) ?
C7 C6 C5 . . 122.9(4) ?
C8 C7 C6 . . 119.3(4) ?
C8 C7 H7A . . 120.3 ?
C6 C7 H7A . . 120.3 ?
C9 C8 C7 . . 119.2(4) ?
C9 C8 C13 . . 120.3(4) ?
C7 C8 C13 . . 120.5(5) ?
C10 C9 C8 . . 118.5(4) ?
C10 C9 H9A . . 120.8 ?
C8 C9 H9A . . 120.8 ?
N1 C10 C9 . . 123.6(4) ?
N1 C10 H10A . . 118.2 ?
C9 C10 H10A . . 118.2 ?
O4 C11 O3 . . 125.5(4) ?
O4 C11 C3 . . 124.4(5) ?
O3 C11 C3 . . 110.2(4) ?
O3 C12 H12A . . 109.5 ?
O3 C12 H12B . . 109.5 ?
H12A C12 H12B . . 109.5 ?
O3 C12 H12C . . 109.5 ?
H12A C12 H12C . . 109.5 ?
H12B C12 H12C . . 109.5 ?
O1 C13 O2 . . 124.7(5) ?
O1 C13 C8 . . 123.3(5) ?
O2 C13 C8 . . 111.9(5) ?
O2 C14 H14A . . 109.5 ?
O2 C14 H14B . . 109.5 ?
H14A C14 H14B . . 109.5 ?
O2 C14 H14C . . 109.5 ?
H14A C14 H14C . . 109.5 ?
H14B C14 H14C . . 109.5 ?
C20 C15 C16 . . 118.9(4) ?
C20 C15 P1 . . 118.2(4) ?
C16 C15 P1 . . 122.8(4) ?
C17 C16 C15 . . 120.8(5) ?
C17 C16 H16A . . 119.6 ?
C15 C16 H16A . . 119.6 ?
C16 C17 C18 . . 119.9(5) ?
C16 C17 H17A . . 120.1 ?
C18 C17 H17A . . 120.1 ?
C19 C18 C17 . . 120.4(5) ?
C19 C18 H18A . . 119.8 ?
C17 C18 H18A . . 119.8 ?
C18 C19 C20 . . 118.9(4) ?
C18 C19 H19A . . 120.5 ?
C20 C19 H19A . . 120.5 ?
C15 C20 C19 . . 121.0(4) ?
C15 C20 H20A . . 119.5 ?
C19 C20 H20A . . 119.5 ?
C26 C21 C22 . . 118.4(4) ?
C26 C21 P1 . . 124.5(4) ?
C22 C21 P1 . . 116.8(3) ?
C23 C22 C21 . . 120.7(5) ?
C23 C22 H22A . . 119.7 ?
C21 C22 H22A . . 119.7 ?
C24 C23 C22 . . 119.8(5) ?
C24 C23 H23A . . 120.1 ?
C22 C23 H23A . . 120.1 ?
C23 C24 C25 . . 120.8(4) ?
C23 C24 H24A . . 119.6 ?
C25 C24 H24A . . 119.6 ?
C24 C25 C26 . . 119.3(5) ?
C24 C25 H25A . . 120.4 ?
C26 C25 H25A . . 120.4 ?
C21 C26 C25 . . 120.9(4) ?
C21 C26 H26A . . 119.5 ?
C25 C26 H26A . . 119.5 ?
C32 C27 C28 . . 117.9(4) ?
C32 C27 P1 . . 117.7(3) ?
C28 C27 P1 . . 124.1(4) ?
C27 C28 C29 . . 119.2(5) ?
C27 C28 H28A . . 120.4 ?
C29 C28 H28A . . 120.4 ?
C30 C29 C28 . . 121.2(4) ?
C30 C29 H29A . . 119.4 ?
C28 C29 H29A . . 119.4 ?
C29 C30 C31 . . 120.4(4) ?
C29 C30 H30A . . 119.8 ?
C31 C30 H30A . . 119.8 ?
C30 C31 C32 . . 118.8(5) ?
C30 C31 H31A . . 120.6 ?
C32 C31 H31A . . 120.6 ?
C27 C32 C31 . . 122.5(4) ?
C27 C32 O5 . . 115.3(4) ?
C31 C32 O5 . . 122.2(4) ?
C38 C33 C34 . . 117.2(4) ?
C38 C33 P2 . . 123.2(4) ?
C34 C33 P2 . . 119.4(4) ?
C35 C34 O5 . . 118.2(4) ?
C35 C34 C33 . . 122.4(5) ?
O5 C34 C33 . . 119.4(4) ?
C36 C35 C34 . . 118.2(5) ?
C36 C35 H35A . . 120.9 ?
C34 C35 H35A . . 120.9 ?
C35 C36 C37 . . 121.7(5) ?
C35 C36 H36A . . 119.1 ?
C37 C36 H36A . . 119.1 ?
C36 C37 C38 . . 119.7(5) ?
C36 C37 H37A . . 120.2 ?
C38 C37 H37A . . 120.2 ?
C37 C38 C33 . . 120.7(5) ?
C37 C38 H38A . . 119.7 ?
C33 C38 H38A . . 119.7 ?
C44 C39 C40 . . 119.6(4) ?
C44 C39 P2 . . 116.9(3) ?
C40 C39 P2 . . 123.5(4) ?
C41 C40 C39 . . 119.7(5) ?
C41 C40 H40A . . 120.2 ?
C39 C40 H40A . . 120.2 ?
C42 C41 C40 . . 120.3(5) ?
C42 C41 H41A . . 119.8 ?
C40 C41 H41A . . 119.8 ?
C41 C42 C43 . . 120.7(5) ?
C41 C42 H42A . . 119.6 ?
C43 C42 H42A . . 119.6 ?
C44 C43 C42 . . 119.6(5) ?
C44 C43 H43A . . 120.2 ?
C42 C43 H43A . . 120.2 ?
C43 C44 C39 . . 120.1(4) ?
C43 C44 H44A . . 120.0 ?
C39 C44 H44A . . 120.0 ?
C46 C45 C50 . . 117.1(4) ?
C46 C45 P2 . . 124.7(4) ?
C50 C45 P2 . . 118.0(3) ?
C47 C46 C45 . . 121.6(5) ?
C47 C46 H46A . . 119.2 ?
C45 C46 H46A . . 119.2 ?
C48 C47 C46 . . 120.1(5) ?
C48 C47 H47A . . 120.0 ?
C46 C47 H47A . . 120.0 ?
C47 C48 C49 . . 118.8(5) ?
C47 C48 H48A . . 120.6 ?
C49 C48 H48A . . 120.6 ?
C50 C49 C48 . . 121.3(5) ?
C50 C49 H49A . . 119.3 ?
C48 C49 H49A . . 119.3 ?
C49 C50 C45 . . 121.1(5) ?
C49 C50 H50A . . 119.5 ?
C45 C50 H50A . . 119.5 ?
C51 C52 H52A . . 109.5 ?
C51 C52 H52B . . 109.5 ?
H52A C52 H52B . . 109.5 ?
C51 C52 H52C . . 109.5 ?
H52A C52 H52C . . 109.5 ?
H52B C52 H52C . . 109.5 ?

loop_
_geom_bond_atom_site_label_1
_geom_bond_atom_site_label_2
_geom_bond_site_symmetry_2
_geom_bond_distance
_geom_bond_publ_flag
C51 N3 . 1.162(8) ?
C51 C52 . 1.460(9) ?
Cu1 N2 . 2.060(4) ?
Cu1 N1 . 2.083(4) ?
Cu1 P2 . 2.2526(14) ?
Cu1 P1 . 2.2665(14) ?
F1 P3 . 1.593(3) ?
F2 P3 . 1.600(3) ?
F3 P3 . 1.595(3) ?
F4 P3 . 1.576(3) ?
F5 P3 . 1.604(3) ?
F6 P3 . 1.599(3) ?
P1 C15 . 1.820(5) ?
P1 C27 . 1.825(4) ?
P1 C21 . 1.846(4) ?
P2 C39 . 1.814(5) ?
P2 C45 . 1.837(5) ?
P2 C33 . 1.842(5) ?
N1 C10 . 1.337(6) ?
N1 C6 . 1.359(5) ?
N2 C1 . 1.341(6) ?
N2 C5 . 1.358(5) ?
O1 C13 . 1.186(6) ?
O2 C13 . 1.319(6) ?
O2 C14 . 1.453(5) ?
O3 C11 . 1.335(6) ?
O3 C12 . 1.459(6) ?
O4 C11 . 1.195(6) ?
O5 C32 . 1.393(5) ?
O5 C34 . 1.401(5) ?
C1 C2 . 1.390(6) ?
C1 H1A . 0.9300 ?
C2 C3 . 1.386(6) ?
C2 H2A . 0.9300 ?
C3 C4 . 1.376(6) ?
C3 C11 . 1.501(6) ?
C4 C5 . 1.399(6) ?
C4 H4A . 0.9300 ?
C5 C6 . 1.473(6) ?
C6 C7 . 1.396(6) ?
C7 C8 . 1.389(6) ?
C7 H7A . 0.9300 ?
C8 C9 . 1.383(7) ?
C8 C13 . 1.500(7) ?
C9 C10 . 1.372(6) ?
C9 H9A . 0.9300 ?
C10 H10A . 0.9300 ?
C12 H12A . 0.9600 ?
C12 H12B . 0.9600 ?
C12 H12C . 0.9600 ?
C14 H14A . 0.9600 ?
C14 H14B . 0.9600 ?
C14 H14C . 0.9600 ?
C15 C20 . 1.393(6) ?
C15 C16 . 1.397(7) ?
C16 C17 . 1.369(7) ?
C16 H16A . 0.9300 ?
C17 C18 . 1.404(7) ?
C17 H17A . 0.9300 ?
C18 C19 . 1.385(7) ?
C18 H18A . 0.9300 ?
C19 C20 . 1.395(6) ?
C19 H19A . 0.9300 ?
C20 H20A . 0.9300 ?
C21 C26 . 1.389(6) ?
C21 C22 . 1.390(6) ?
C22 C23 . 1.386(6) ?
C22 H22A . 0.9300 ?
C23 C24 . 1.369(7) ?
C23 H23A . 0.9300 ?
C24 C25 . 1.378(7) ?
C24 H24A . 0.9300 ?
C25 C26 . 1.389(6) ?
C25 H25A . 0.9300 ?
C26 H26A . 0.9300 ?
C27 C32 . 1.383(6) ?
C27 C28 . 1.400(6) ?
C28 C29 . 1.400(6) ?
C28 H28A . 0.9300 ?
C29 C30 . 1.362(7) ?
C29 H29A . 0.9300 ?
C30 C31 . 1.377(6) ?
C30 H30A . 0.9300 ?
C31 C32 . 1.385(6) ?
C31 H31A . 0.9300 ?
C33 C38 . 1.401(7) ?
C33 C34 . 1.413(6) ?
C34 C35 . 1.385(6) ?
C35 C36 . 1.370(7) ?
C35 H35A . 0.9300 ?
C36 C37 . 1.387(7) ?
C36 H36A . 0.9300 ?
C37 C38 . 1.390(7) ?
C37 H37A . 0.9300 ?
C38 H38A . 0.9300 ?
C39 C44 . 1.391(6) ?
C39 C40 . 1.392(6) ?
C40 C41 . 1.381(7) ?
C40 H40A . 0.9300 ?
C41 C42 . 1.366(7) ?
C41 H41A . 0.9300 ?
C42 C43 . 1.385(7) ?
C42 H42A . 0.9300 ?
C43 C44 . 1.380(6) ?
C43 H43A . 0.9300 ?
C44 H44A . 0.9300 ?
C45 C46 . 1.393(6) ?
C45 C50 . 1.399(6) ?
C46 C47 . 1.393(7) ?
C46 H46A . 0.9300 ?
C47 C48 . 1.379(7) ?
C47 H47A . 0.9300 ?
C48 C49 . 1.382(7) ?
C48 H48A . 0.9300 ?
C49 C50 . 1.372(7) ?
C49 H49A . 0.9300 ?
C50 H50A . 0.9300 ?
C52 H52A . 0.9600 ?
C52 H52B . 0.9600 ?
C52 H52C . 0.9600 ?
